data_2003662
loop_
_publ_author_name
'Baradarani, M. M.'
'Beddoes, R. L.'
'Mills, O. S.'
'Joule, J. A.'

_publ_section_title
;
 A Naphthalene-Fused Tricyclic Orthoamide
;
_journal_issue 7
_journal_name_full 'Acta Crystallographica Section C'
_journal_page_first 1345
_journal_page_last 1347
_journal_paper_doi 10.1107/S010827019401471X
_journal_volume 51
_journal_year 1995
_chemical_compound_source 'recrystallization from methanol'
_chemical_formula_moiety 'C17 H19 N3'
_chemical_formula_sum 'C17 H19 N3'
_chemical_formula_weight 265.34
_space_group_IT_number 5
_symmetry_cell_setting monoclinic
_symmetry_space_group_name_Hall 'C 2y'
_symmetry_space_group_name_H-M 'C 1 2 1'
_atom_type_scat_source 'IntTabIV; Cromer & Waber (1974)'
_cell_angle_alpha 90
_cell_angle_beta 136.53(4)
_cell_angle_gamma 90
_cell_formula_units_Z 8
_cell_length_a 25.166(1)
_cell_length_b 8.588(1)
_cell_length_c 18.382(1)
_cell_measurement_reflns_used 100
_cell_measurement_temperature 296.0(10)
_cell_measurement_theta_max 12.8
_cell_measurement_theta_min 7.6
_cell_volume 2733(2)
_diffrn_measurement_device 'Enraf-Nonius CAD4'
_diffrn_measurement_method \w/2\q
_diffrn_radiation_type MoK\a
_diffrn_radiation_wavelength 0.71073
_diffrn_reflns_av_R_equivalents 0.04
_diffrn_reflns_limit_h_max 28
_diffrn_reflns_limit_h_min 0
_diffrn_reflns_limit_k_max 10
_diffrn_reflns_limit_k_min 0
_diffrn_reflns_limit_l_max 14
_diffrn_reflns_limit_l_min -20
_diffrn_reflns_number 2664
_diffrn_reflns_theta_max 25
_diffrn_standards_decay_% insignificant
_diffrn_standards_interval_count 150
_diffrn_standards_number 1
_exptl_absorpt_coefficient_mu 0.13
_exptl_absorpt_correction_type none
_exptl_crystal_colour colourless
_exptl_crystal_density_diffrn 1.29
_exptl_crystal_description prismatic
_exptl_crystal_size_max 0.36
_exptl_crystal_size_mid 0.26
_exptl_crystal_size_min 0.16
_refine_diff_density_max 0.5
_refine_diff_density_min -0.5
_refine_ls_extinction_method none
_refine_ls_goodness_of_fit_obs 1.12
_refine_ls_hydrogen_treatment noref
_refine_ls_number_parameters 361
_refine_ls_number_reflns 1901
_refine_ls_R_factor_obs 0.032
_refine_ls_shift/esd_max 0.9
_refine_ls_structure_factor_coef F
_refine_ls_weighting_scheme 'weights: empirical parabolic, w = 1/(0.62-0.024F+0.008F^2^)^1/2^'
_refine_ls_wR_factor_obs 0.041
_reflns_number_observed 1901
_reflns_number_total 2205
_reflns_observed_criterion >3\s(F)
_cod_data_source_file ha1136.cif
_cod_data_source_block ha1136a
_cod_depositor_comments
;
The following automatic conversions were performed:

'_cell_measurement_temperature' value '296+-1' was changed to
'296.0(10)' - precision was estimated.

Automatic conversion script
Id: cif_fix_values 1646 2011-03-28 12:23:43Z adriana 

The following automatic conversions were performed:

'_cell_measurement_temperature' value '296+-1' was changed to
'296.0(10)' - precision was estimated.

Automatic conversion script
Id: cif_fix_values 1715 2011-07-08 13:25:40Z adriana 
;
_cod_original_cell_volume 2733.2
_cod_original_sg_symbol_H-M 'C 2'
_cod_database_code 2003662

loop_
_symmetry_equiv_pos_as_xyz
x,y,z
-x,y,-z
1/2+x,1/2+y,z
1/2-x,1/2+y,-z

loop_
_atom_site_label
_atom_site_fract_x
_atom_site_fract_y
_atom_site_fract_z
_atom_site_B_iso_or_equiv
C1 .3084(2) .4150 -.0395(2) 3.9(3)
N2 .2987(1) .5527(4) -.0044(2) 3.9(3)
C3 .2686(2) .6816(5) -.0789(3) 4.7(4)
C4 .3260(2) .7194(5) -.0821(3) 4.6(3)
C5 .3412(2) .5736(5) -.1115(3) 4.6(4)
N6 .3652(2) .4419(4) -.0414(2) 3.9(3)
C7 .3705(2) .3030(5) -.0827(3) 5.3(4)
C8 .3872(3) .1563(5) -.0222(3) 6.1(5)
C9 .3286(3) .1420(5) -.0203(3) 5.6(5)
N10 .3294(2) .2830(4) .0249(2) 4.2(3)
C11 .3917(2) .3046(5) .1349(3) 3.8(3)
C12 .4379(2) .1848(5) .2040(3) 5.0(4)
C13 .4968(2) .2129(6) .3143(3) 5.3(4)
C14 .5085(2) .3560(6) .3535(3) 5.0(4)
C15 .4614(2) .4825(5) .2848(3) 4.2(3)
C16 .4706(2) .6325(6) .3230(3) 5.2(3)
C17 .4246(2) .7511(5) .2551(3) 5.4(5)
C18 .3678(2) .7284(5) .1452(3) 4.6(3)
C19 .3565(2) .5841(5) .1037(2) 3.7(3)
C20 .4027(2) .4565(5) .1736(2) 3.6(3)
C21 .1607(2) .2598(5) .3420(3) 4.1(2)
N22 .2080(2) .3913(4) .3702(2) 4.5(2)
C23 .1619(3) .5328(5) .3243(4) 5.7(5)
C24 .0981(3) .5191(5) .2050(4) 6.2(5)
C25 .0512(2) .3746(5) .1732(3) 5.5(4)
N26 .0998(2) .2346(4) .2271(2) 3.9(2)
C27 .0502(2) .1036(5) .1991(3) 4.6(3)
C28 .0961(2) -.0417(5) .2602(3) 4.7(3)
C29 .1583(2) -.0050(5) .3780(3) 5.2(4)
N30 .2072(2) .1226(4) .3992(2) 4.3(3)
C31 .2624(2) .0902(5) .4006(2) 4.0(2)
C32 .2943(2) -.0545(5) .4226(3) 5.4(3)
C33 .3512(2) -.0775(6) .4260(3) 6.5(5)
C34 .3754(2) .0373(6) .4058(3) 6.1(5)
C35 .3447(2) .1887(5) .3834(3) 4.9(3)
C36 .3686(2) .3145(7) .3625(3) 5.9(4)
C37 .3395(2) .4580(6) .3444(3) 6.0(5)
C38 .2848(2) .4879(5) .3444(3) 5.2(4)
C39 .2594(2) .3680(5) .3632(2) 4.1(2)
C40 .2881(2) .2165(5) .3814(2) 4.0(2)
H1 .259 .392 -.112 ?
H31 .261 .772 -.056 ?
H32 .219 .649 -.150 ?
H41 .375 .755 -.012 ?
H42 .305 .799 -.135 ?
H51 .382 .594 -.106 ?
H52 .294 .544 -.185 ?
H71 .412 .317 -.077 ?
H72 .321 .288 -.157 ?
H81 .439 .162 .051 ?
H82 .384 .063 -.057 ?
H91 .341 .050 .023 ?
H92 .277 .127 -.093 ?
H12 .430 .078 .177 ?
H13 .530 .125 .363 ?
H14 .550 .372 .430 ?
H16 .511 .650 .399 ?
H17 .431 .853 .283 ?
H18 .336 .815 .098 ?
H201 .135 .286 .363 ?
H231 .195 .623 .345 ?
H232 .139 .549 .350 ?
H241 .121 .514 .179 ?
H242 .065 .612 .175 ?
H251 .014 .362 .097 ?
H252 .023 .390 .191 ?
H271 .014 .083 .123 ?
H272 .021 .134 .214 ?
H281 .120 -.077 .239 ?
H282 .062 -.121 .245 ?
H291 .190 -.097 .418 ?
H292 .134 .028 .400 ?
H321 .277 -.141 .436 ?
H331 .374 -.180 .444 ?
H341 .414 .018 .406 ?
H361 .406 .299 .361 ?
H371 .357 .545 .331 ?
H381 .264 .595 .331 ?

loop_
_geom_angle_atom_site_label_1
_geom_angle_atom_site_label_2
_geom_angle_atom_site_label_3
_geom_angle
_geom_angle_publ_flag
C1 N2 C3 109.9(2) yes
C1 N2 C19 116.9(2) yes
C3 N2 C19 119.0(3) yes
C1 N6 C5 110.4(2) yes
C1 N6 C7 110.1(2) yes
C5 N6 C7 107.9(2) yes
C1 N10 C9 110.3(2) yes
C1 N10 C11 115.9(3) yes
C9 N10 C11 117.9(3) yes
C21 N22 C23 110.0(3) yes
C21 N22 C39 115.6(3) yes
C23 N22 C39 118.1(3) yes
C21 N26 C25 109.7(3) yes
C21 N26 C27 110.5(2) yes
C25 N26 C27 108.3(2) yes
C21 N30 C29 109.7(2) yes
C21 N30 C31 116.3(3) yes
C29 N30 C31 119.0(3) yes

loop_
_geom_bond_atom_site_label_1
_geom_bond_atom_site_label_2
_geom_bond_distance
_geom_bond_publ_flag
N2 C1 1.450(5) yes
N2 C3 1.473(6) yes
N2 C19 1.395(4) yes
N6 C1 1.471(4) yes
N6 C5 1.475(6) yes
N6 C7 1.471(4) yes
N10 C1 1.434(4) yes
N10 C9 1.459(5) yes
N10 C11 1.410(4) yes
N22 C21 1.438(4) yes
N22 C23 1.453(5) yes
N22 C39 1.405(4) yes
N26 C21 1.465(4) yes
N26 C25 1.471(4) yes
N26 C27 1.468(6) yes
N30 C21 1.444(4) yes
N30 C29 1.474(4) yes
N30 C31 1.402(4) yes
